data_2106232
loop_
_publ_author_name
'Al Kraghouli, A.R.'
'Abdul-Wahab, B.'
'Sequeira, A.'
'Ajaj, E.'

_publ_section_title
;
 A precision neutron diffraction study of tetragonal Rb H2 P O4
;
_journal_name_full 'Acta Crystallographica B (24,1968-38,1982)'
_journal_page_first 1040
_journal_page_last 1042
_journal_volume 34
_journal_year 1978
_chemical_formula_sum 'H2 O4 P Rb'
_chemical_name_systematic 'Rb (H2 P O4)'
_space_group_IT_number 122
_symmetry_space_group_name_Hall 'I -4 2bw'
_symmetry_space_group_name_H-M 'I -4 2 d'
_cell_angle_alpha 90
_cell_angle_beta 90
_cell_angle_gamma 90
_cell_formula_units_Z 4
_cell_length_a 7.622
_cell_length_b 7.622
_cell_length_c 7.315
_cell_volume 424.964
_citation_journal_id_ASTM ACBCAR
_cod_data_source_file AlKraghouli_ACBCAR_1978_1412.cif
_cod_data_source_block H2O4P1Rb1
_cod_original_cell_volume 424.9641
_cod_original_formula_sum 'H2 O4 P1 Rb1'
_cod_database_code 2106232

loop_
_symmetry_equiv_pos_as_xyz
x,y,z
y,-x,-z
-x,-y,z
-y,x,-z
x,-y+1/2,-z+1/4
-y+1/2,-x,z+3/4
-x,y+1/2,-z+1/4
y+1/2,x,z+3/4
x+1/2,y+1/2,z+1/2
y+1/2,-x+1/2,-z+1/2
-x+1/2,-y+1/2,z+1/2
-y+1/2,x+1/2,-z+1/2
x+1/2,-y+1,-z+3/4
-y+1,-x+1/2,z+5/4
-x+1/2,y+1,-z+3/4
y+1,x+1/2,z+5/4

loop_
_atom_site_label
_atom_site_type_symbol
_atom_site_fract_x
_atom_site_fract_y
_atom_site_fract_z
_atom_site_occupancy
_atom_site_U_iso_or_equiv
O1 O-2 0.1421 0.0863 0.1199 1 0.0
P1 P+5 0 0 0 1 0.0
H1 H+1 0.1382 0.223 0.125 0.5 0.0
Rb1 Rb+1 0 0 0.5 1 0.0
